data_2220244
loop_
_publ_author_name
'Romanowski, Grzegorz'
'Wera, Micha\/l'
'Sikorski, Artur'

_publ_section_title
;A monoclinic polymorph of
 di-\m-oxido-bis({2-[2-(methylamino)ethyliminomethyl]phenolato-\k^3^<i>N</i>,<i>N</i>',<i>O</i>}oxidovanadium(V))
;
_journal_coeditor_code HY2159
_journal_issue 12
_journal_name_full 'Acta Crystallographica Section E'
_journal_page_first m1548
_journal_page_last m1549
_journal_paper_doi 10.1107/S160053680803328X
_journal_volume 64
_journal_year 2008
_chemical_formula_iupac '[V2 (C10 H13 N2 O)2 O4]'
_chemical_formula_moiety 'C20 H26 N4 O6 V2'
_chemical_formula_sum 'C20 H26 N4 O6 V2'
_chemical_formula_weight 520.33
_chemical_name_systematic
;
di-\m-oxido-bis({2-[2-(methylamino)ethyliminomethyl]phenolato-
\k^3^N,N',O}oxidovanadium(V))
;
_space_group_IT_number 14
_symmetry_cell_setting monoclinic
_symmetry_space_group_name_Hall '-P 2ybc'
_symmetry_space_group_name_H-M 'P 1 21/c 1'
_atom_sites_solution_hydrogens geom
_atom_sites_solution_primary direct
_atom_sites_solution_secondary difmap
_audit_creation_method SHELXL-97
_cell_angle_alpha 90.00
_cell_angle_beta 92.156(4)
_cell_angle_gamma 90.00
_cell_formula_units_Z 2
_cell_length_a 6.6801(2)
_cell_length_b 11.9955(6)
_cell_length_c 13.8643(7)
_cell_measurement_reflns_used 1960
_cell_measurement_temperature 295(2)
_cell_measurement_theta_max 25.05
_cell_measurement_theta_min 3.05
_cell_volume 1110.18(9)
_computing_cell_refinement 'CrysAlis RED (Oxford Diffraction, 2006)'
_computing_data_collection 'CrysAlis CCD (Oxford Diffraction, 2006)'
_computing_data_reduction 'CrysAlis RED (Oxford Diffraction, 2006)'
_computing_molecular_graphics 'ORTEPII (Johnson, 1976)'
_computing_publication_material 'SHELXL97 (Sheldrick, 2008) and PLATON (Spek, 2003)'
_computing_structure_refinement 'SHELXL97 (Sheldrick, 2008)'
_computing_structure_solution 'SHELXS97 (Sheldrick, 2008)'
_diffrn_ambient_temperature 295(2)
_diffrn_detector_area_resol_mean 10.4002
_diffrn_measured_fraction_theta_full 0.998
_diffrn_measured_fraction_theta_max 0.998
_diffrn_measurement_device_type 'Oxford Diffraction Ruby CCD'
_diffrn_measurement_method \w
_diffrn_radiation_monochromator graphite
_diffrn_radiation_source 'Enhance (Mo) X-ray Source'
_diffrn_radiation_type MoK\a
_diffrn_radiation_wavelength 0.71073
_diffrn_reflns_av_R_equivalents 0.0499
_diffrn_reflns_av_sigmaI/netI 0.0567
_diffrn_reflns_limit_h_max 7
_diffrn_reflns_limit_h_min -7
_diffrn_reflns_limit_k_max 14
_diffrn_reflns_limit_k_min -13
_diffrn_reflns_limit_l_max 16
_diffrn_reflns_limit_l_min -13
_diffrn_reflns_number 6336
_diffrn_reflns_theta_full 25.00
_diffrn_reflns_theta_max 25.05
_diffrn_reflns_theta_min 3.05
_diffrn_standards_number 7857
_exptl_absorpt_coefficient_mu 0.886
_exptl_absorpt_correction_T_max 0.915
_exptl_absorpt_correction_T_min 0.532
_exptl_absorpt_correction_type multi-scan
_exptl_absorpt_process_details '(CrysAlis RED; Oxford Diffraction, 2006)'
_exptl_crystal_colour yellow
_exptl_crystal_density_diffrn 1.557
_exptl_crystal_density_method 'not measured'
_exptl_crystal_description needle
_exptl_crystal_F_000 536
_exptl_crystal_size_max 0.6
_exptl_crystal_size_mid 0.1
_exptl_crystal_size_min 0.1
_refine_diff_density_max 0.361
_refine_diff_density_min -0.386
_refine_ls_extinction_method none
_refine_ls_goodness_of_fit_ref 0.896
_refine_ls_hydrogen_treatment constr
_refine_ls_matrix_type full
_refine_ls_number_parameters 155
_refine_ls_number_reflns 1960
_refine_ls_number_restraints 0
_refine_ls_restrained_S_all 0.896
_refine_ls_R_factor_all 0.0677
_refine_ls_R_factor_gt 0.0438
_refine_ls_shift/su_max 0.000
_refine_ls_shift/su_mean 0.000
_refine_ls_structure_factor_coef Fsqd
_refine_ls_weighting_details 'calc w=1/[\s^2^(Fo^2^)+(0.064P)^2^] where P=(Fo^2^+2Fc^2^)/3'
_refine_ls_weighting_scheme calc
_refine_ls_wR_factor_gt 0.1000
_refine_ls_wR_factor_ref 0.1060
_reflns_number_gt 1288
_reflns_number_total 1960
_reflns_threshold_expression I>2\s(I)
_cod_data_source_file hy2159.cif
_cod_data_source_block I
_cod_depositor_comments
;
The following automatic conversions were performed:
'_symmetry_cell_setting' value 'Monoclinic' changed to 'monoclinic'
according to '/home/saulius/struct/CIF-dictionaries/cif_core.dic'
dictionary named 'cif_core.dic' version 2.4.1 from 2010-06-29.

Automatic conversion script
Id: cif_fix_enum 1527 2010-12-29 10:47:43Z saulius 

The following automatic conversions were performed:

'_symmetry_cell_setting' value 'Monoclinic' changed to 'monoclinic'
according to /home/saulius/struct/CIF-dictionaries/cif_core.dic
dictionary named 'cif_core.dic' version 2.4.1 from 2010-06-29.

Automatic conversion script
Id: cif_fix_values 1715 2011-07-08 13:25:40Z adriana 
;
_cod_original_sg_symbol_H-M 'P 21/c'
_cod_database_code 2220244
_cod_database_fobs_code 2220244

loop_
_symmetry_equiv_pos_as_xyz
'x, y, z'
'-x, y+1/2, -z+1/2'
'-x, -y, -z'
'x, -y-1/2, z-1/2'

loop_
_atom_site_type_symbol
_atom_site_label
_atom_site_fract_x
_atom_site_fract_y
_atom_site_fract_z
_atom_site_U_iso_or_equiv
_atom_site_adp_type
_atom_site_calc_flag
_atom_site_refinement_flags
_atom_site_occupancy
_atom_site_disorder_assembly
_atom_site_disorder_group
C C1 0.2360(4) 0.9625(3) 0.2273(2) 0.0439(8) Uani d . 1 . .
C C2 0.4291(4) 0.9220(3) 0.2071(2) 0.0463(9) Uani d . 1 . .
C C3 0.5887(5) 0.9466(4) 0.2713(3) 0.0609(10) Uani d . 1 . .
H H3A 0.7156 0.9199 0.2583 0.073 Uiso calc R 1 . .
C C4 0.5646(6) 1.0085(4) 0.3528(3) 0.0739(12) Uani d . 1 . .
H H4A 0.6735 1.0239 0.3945 0.089 Uiso calc R 1 . .
C C5 0.3749(6) 1.0482(4) 0.3724(3) 0.0696(11) Uani d . 1 . .
H H5A 0.3562 1.0900 0.4278 0.084 Uiso calc R 1 . .
C C6 0.2169(5) 1.0261(3) 0.3110(2) 0.0553(9) Uani d . 1 . .
H H6A 0.0916 1.0542 0.3250 0.066 Uiso calc R 1 . .
O O7 0.0760(3) 0.9451(2) 0.16978(15) 0.0495(6) Uani d . 1 . .
C C8 0.4690(5) 0.8585(3) 0.1220(3) 0.0505(9) Uani d . 1 A .
H H8A 0.5981 0.8309 0.1163 0.061 Uiso calc R 1 . .
N N9 0.3417(4) 0.8368(3) 0.0538(2) 0.0514(8) Uani d . 1 . .
C C10A 0.3951(9) 0.7645(7) -0.0286(4) 0.0583(19) Uani d P 0.776(14) A 1
H H10A 0.5393 0.7566 -0.0312 0.070 Uiso calc PR 0.776(14) A 1
H H10B 0.3361 0.6911 -0.0226 0.070 Uiso calc PR 0.776(14) A 1
C C10B 0.442(3) 0.820(2) -0.0377(13) 0.042(6) Uiso d P 0.224(14) A 2
H H10C 0.5616 0.7741 -0.0293 0.050 Uiso calc PR 0.224(14) A 2
H H10D 0.4755 0.8895 -0.0683 0.050 Uiso calc PR 0.224(14) A 2
C C11A 0.3133(8) 0.8217(7) -0.1157(4) 0.058(2) Uani d P 0.776(14) A 1
H H11A 0.3336 0.7765 -0.1726 0.070 Uiso calc PR 0.776(14) A 1
H H11B 0.3797 0.8928 -0.1239 0.070 Uiso calc PR 0.776(14) A 1
C C11B 0.272(2) 0.758(2) -0.0932(14) 0.044(6) Uiso d P 0.224(14) A 2
H H11C 0.3148 0.7358 -0.1566 0.053 Uiso calc PR 0.224(14) A 2
H H11D 0.2347 0.6911 -0.0584 0.053 Uiso calc PR 0.224(14) A 2
N N12 0.0951(4) 0.8389(3) -0.1021(2) 0.0504(7) Uani d . 1 . .
H H12A 0.0674 0.9027 -0.1355 0.060 Uiso calc R 1 A 1
C C13 -0.0425(6) 0.7569(4) -0.1475(3) 0.0758(12) Uani d . 1 A .
H H13A -0.0093 0.7463 -0.2136 0.114 Uiso calc R 1 . .
H H13B -0.1777 0.7836 -0.1448 0.114 Uiso calc R 1 . .
H H13C -0.0305 0.6872 -0.1137 0.114 Uiso calc R 1 . .
V V14 0.02849(7) 0.88119(5) 0.04358(4) 0.0417(2) Uani d . 1 . .
O O15 -0.1739(3) 0.95553(19) 0.00898(15) 0.0437(6) Uani d . 1 . .
O O16 -0.0525(3) 0.7584(2) 0.06852(19) 0.0629(7) Uani d . 1 . .

loop_
_atom_site_aniso_label
_atom_site_aniso_U_11
_atom_site_aniso_U_22
_atom_site_aniso_U_33
_atom_site_aniso_U_12
_atom_site_aniso_U_13
_atom_site_aniso_U_23
C1 0.0506(18) 0.043(2) 0.0391(19) 0.0011(16) 0.0086(15) 0.0132(17)
C2 0.0465(18) 0.046(2) 0.047(2) 0.0026(16) 0.0079(16) 0.0110(17)
C3 0.0506(19) 0.066(3) 0.066(3) 0.0006(19) -0.0012(18) 0.007(2)
C4 0.061(2) 0.087(3) 0.073(3) -0.002(2) -0.015(2) -0.003(3)
C5 0.084(3) 0.069(3) 0.055(2) -0.004(2) -0.003(2) -0.008(2)
C6 0.063(2) 0.052(2) 0.051(2) 0.0049(19) 0.0067(17) 0.005(2)
O7 0.0427(11) 0.0664(17) 0.0397(13) 0.0116(12) 0.0066(10) 0.0001(12)
C8 0.0410(17) 0.056(2) 0.056(2) 0.0101(16) 0.0118(17) 0.0117(19)
N9 0.0452(14) 0.065(2) 0.0452(17) 0.0181(14) 0.0153(14) 0.0048(16)
C10A 0.050(3) 0.055(4) 0.071(4) 0.015(3) 0.024(3) -0.004(3)
C11A 0.068(3) 0.058(5) 0.050(3) 0.014(3) 0.027(2) -0.001(3)
N12 0.0481(14) 0.0490(18) 0.0544(18) 0.0095(14) 0.0058(13) -0.0125(15)
C13 0.094(3) 0.063(3) 0.070(3) -0.013(2) -0.005(2) -0.016(2)
V14 0.0397(3) 0.0394(4) 0.0468(4) 0.0031(3) 0.0116(2) 0.0003(3)
O15 0.0386(11) 0.0426(14) 0.0505(13) 0.0024(10) 0.0085(9) -0.0031(11)
O16 0.0645(14) 0.0455(15) 0.0805(19) 0.0012(12) 0.0262(13) 0.0087(14)

loop_
_atom_type_symbol
_atom_type_description
_atom_type_scat_dispersion_real
_atom_type_scat_dispersion_imag
_atom_type_scat_source
C C 0.0033 0.0016 'International Tables Vol C Tables 4.2.6.8 and 6.1.1.4'
H H 0.0000 0.0000 'International Tables Vol C Tables 4.2.6.8 and 6.1.1.4'
N N 0.0061 0.0033 'International Tables Vol C Tables 4.2.6.8 and 6.1.1.4'
O O 0.0106 0.0060 'International Tables Vol C Tables 4.2.6.8 and 6.1.1.4'
V V 0.3005 0.5294 'International Tables Vol C Tables 4.2.6.8 and 6.1.1.4'

loop_
_geom_angle_atom_site_label_1
_geom_angle_atom_site_label_2
_geom_angle_atom_site_label_3
_geom_angle_site_symmetry_1
_geom_angle_site_symmetry_3
_geom_angle
O7 C1 C6 . . 119.2(3)
O7 C1 C2 . . 123.1(3)
C6 C1 C2 . . 117.6(3)
C3 C2 C1 . . 118.8(3)
C3 C2 C8 . . 118.4(3)
C1 C2 C8 . . 122.8(3)
C4 C3 C2 . . 122.1(3)
C4 C3 H3A . . 118.9
C2 C3 H3A . . 118.9
C3 C4 C5 . . 118.9(4)
C3 C4 H4A . . 120.5
C5 C4 H4A . . 120.5
C6 C5 C4 . . 120.3(4)
C6 C5 H5A . . 119.9
C4 C5 H5A . . 119.9
C5 C6 C1 . . 122.3(3)
C5 C6 H6A . . 118.9
C1 C6 H6A . . 118.9
C1 O7 V14 . . 135.30(19)
N9 C8 C2 . . 125.3(3)
N9 C8 H8A . . 117.4
C2 C8 H8A . . 117.4
C8 N9 C10B . . 110.8(7)
C8 N9 C10A . . 121.1(3)
C8 N9 V14 . . 128.1(2)
C10B N9 V14 . . 116.8(7)
C10A N9 V14 . . 110.7(3)
C11A C10A N9 . . 105.4(5)
C11A C10A H10A . . 110.7
N9 C10A H10A . . 110.7
C11A C10A H10B . . 110.7
N9 C10A H10B . . 110.7
H10A C10A H10B . . 108.8
N9 C10B C11B . . 98.5(15)
N9 C10B H10C . . 112.1
C11B C10B H10C . . 112.1
N9 C10B H10D . . 112.1
C11B C10B H10D . . 112.1
H10C C10B H10D . . 109.7
C10A C11A N12 . . 107.1(5)
C10A C11A H11A . . 110.3
N12 C11A H11A . . 110.3
C10A C11A H11B . . 110.3
N12 C11A H11B . . 110.3
H11A C11A H11B . . 108.5
N12 C11B C10B . . 106.6(16)
N12 C11B H11C . . 110.4
C10B C11B H11C . . 110.4
N12 C11B H11D . . 110.4
C10B C11B H11D . . 110.4
H11C C11B H11D . . 108.6
C13 N12 C11A . . 116.9(4)
C13 N12 C11B . . 94.5(8)
C13 N12 V14 . . 114.3(2)
C11A N12 V14 . . 112.9(2)
C11B N12 V14 . . 105.1(7)
C13 N12 H12A . . 103.5
C11A N12 H12A . . 103.5
C11B N12 H12A . . 135.8
V14 N12 H12A . . 103.5
N12 C13 H13A . . 109.5
N12 C13 H13B . . 109.5
H13A C13 H13B . . 109.5
N12 C13 H13C . . 109.5
H13A C13 H13C . . 109.5
H13B C13 H13C . . 109.5
O16 V14 O15 . . 105.93(11)
O16 V14 O7 . . 102.36(12)
O15 V14 O7 . . 98.73(9)
O16 V14 N12 . . 93.95(13)
O15 V14 N12 . . 92.87(10)
O7 V14 N12 . . 156.46(10)
O16 V14 N9 . . 95.31(12)
O15 V14 N9 . . 156.99(11)
O7 V14 N9 . . 84.96(10)
N12 V14 N9 . . 76.64(10)
O16 V14 O15 . 3_575 171.43(10)
O15 V14 O15 . 3_575 78.64(8)
O7 V14 O15 . 3_575 83.83(9)
N12 V14 O15 . 3_575 78.44(10)
N9 V14 O15 . 3_575 79.20(9)
O16 V14 V14 . 3_575 152.02(10)
O15 V14 V14 . 3_575 46.82(7)
O7 V14 V14 . 3_575 90.10(8)
N12 V14 V14 . 3_575 82.99(9)
N9 V14 V14 . 3_575 110.83(8)
O15 V14 V14 3_575 3_575 31.82(5)
V14 O15 V14 . 3_575 101.36(8)

loop_
_geom_bond_atom_site_label_1
_geom_bond_atom_site_label_2
_geom_bond_site_symmetry_2
_geom_bond_distance
_geom_bond_publ_flag
C1 O7 . 1.326(4) ?
C1 C6 . 1.398(5) ?
C1 C2 . 1.417(4) ?
C2 C3 . 1.395(5) ?
C2 C8 . 1.437(5) ?
C3 C4 . 1.367(5) ?
C3 H3A . 0.9300 ?
C4 C5 . 1.390(5) ?
C4 H4A . 0.9300 ?
C5 C6 . 1.357(5) ?
C5 H5A . 0.9300 ?
C6 H6A . 0.9300 ?
O7 V14 . 1.926(2) y
C8 N9 . 1.275(4) ?
C8 H8A . 0.9300 ?
N9 C10B . 1.472(18) ?
N9 C10A . 1.489(6) ?
N9 V14 . 2.158(3) y
C10A C11A . 1.476(9) ?
C10A H10A . 0.9700 ?
C10A H10B . 0.9700 ?
C10B C11B . 1.54(3) ?
C10B H10C . 0.9700 ?
C10B H10D . 0.9700 ?
C11A N12 . 1.491(5) ?
C11A H11A . 0.9700 ?
C11A H11B . 0.9700 ?
C11B N12 . 1.535(17) ?
C11B H11C . 0.9700 ?
C11B H11D . 0.9700 ?
N12 C13 . 1.471(4) ?
N12 V14 . 2.146(3) y
N12 H12A . 0.9100 ?
C13 H13A . 0.9600 ?
C13 H13B . 0.9600 ?
C13 H13C . 0.9600 ?
V14 O16 . 1.612(2) y
V14 O15 . 1.674(2) y
V14 O15 3_575 2.316(2) y
V14 V14 3_575 3.1136(11) ?
O15 V14 3_575 2.316(2) ?

loop_
_geom_hbond_atom_site_label_D
_geom_hbond_atom_site_label_H
_geom_hbond_atom_site_label_A
_geom_hbond_site_symmetry_D
_geom_hbond_site_symmetry_H
_geom_hbond_site_symmetry_A
_geom_hbond_distance_DH
_geom_hbond_distance_HA
_geom_hbond_distance_DA
_geom_hbond_angle_DHA
_geom_hbond_publ_flag
C8 H8A O16 1_555 1_555 1_655 0.93 2.60 3.520(4) 170 y
C11B H11C Cg1^iii^ . . 4_575 0.97 2.82 3.47(2) 124 y

loop_
_geom_torsion_atom_site_label_1
_geom_torsion_atom_site_label_2
_geom_torsion_atom_site_label_3
_geom_torsion_atom_site_label_4
_geom_torsion_site_symmetry_1
_geom_torsion_site_symmetry_4
_geom_torsion
O7 C1 C2 C3 . . 178.8(3)
C6 C1 C2 C3 . . 0.5(5)
O7 C1 C2 C8 . . 0.1(5)
C6 C1 C2 C8 . . -178.2(3)
C1 C2 C3 C4 . . -0.2(6)
C8 C2 C3 C4 . . 178.6(4)
C2 C3 C4 C5 . . 0.1(7)
C3 C4 C5 C6 . . -0.5(6)
C4 C5 C6 C1 . . 0.8(6)
O7 C1 C6 C5 . . -179.2(3)
C2 C1 C6 C5 . . -0.8(5)
C6 C1 O7 V14 . . 171.4(2)
C2 C1 O7 V14 . . -6.9(5)
C3 C2 C8 N9 . . -174.6(4)
C1 C2 C8 N9 . . 4.1(6)
C2 C8 N9 C10B . . 153.2(11)
C2 C8 N9 C10A . . -176.4(5)
C2 C8 N9 V14 . . -2.2(5)
C8 N9 C10A C11A . . -135.7(5)
C10B N9 C10A C11A . . -59.1(15)
V14 N9 C10A C11A . . 49.1(7)
C8 N9 C10B C11B . . 161.4(12)
C10A N9 C10B C11B . . 44.5(16)
V14 N9 C10B C11B . . -40(2)
N9 C10A C11A N12 . . -55.7(8)
N9 C10B C11B N12 . . 63(2)
C10A C11A N12 C13 . . -97.6(6)
C10A C11A N12 C11B . . -44.7(12)
C10A C11A N12 V14 . . 38.2(8)
C10B C11B N12 C13 . . -175.1(16)
C10B C11B N12 C11A . . 50.5(15)
C10B C11B N12 V14 . . -58.4(19)
C1 O7 V14 O16 . . 101.1(3)
C1 O7 V14 O15 . . -150.4(3)
C1 O7 V14 N12 . . -31.7(5)
C1 O7 V14 N9 . . 6.8(3)
C1 O7 V14 O15 . 3_575 -72.9(3)
C1 O7 V14 V14 . 3_575 -104.1(3)
C13 N12 V14 O16 . . 33.6(3)
C11A N12 V14 O16 . . -103.3(4)
C11B N12 V14 O16 . . -68.6(10)
C13 N12 V14 O15 . . -72.6(3)
C11A N12 V14 O15 . . 150.5(4)
C11B N12 V14 O15 . . -174.8(10)
C13 N12 V14 O7 . . 167.7(3)
C11A N12 V14 O7 . . 30.8(5)
C11B N12 V14 O7 . . 65.5(10)
C13 N12 V14 N9 . . 128.1(3)
C11A N12 V14 N9 . . -8.8(4)
C11B N12 V14 N9 . . 26.0(10)
C13 N12 V14 O15 . 3_575 -150.4(3)
C11A N12 V14 O15 . 3_575 72.7(4)
C11B N12 V14 O15 . 3_575 107.4(10)
C13 N12 V14 V14 . 3_575 -118.5(2)
C11A N12 V14 V14 . 3_575 104.6(4)
C11B N12 V14 V14 . 3_575 139.4(10)
C8 N9 V14 O16 . . -104.1(3)
C10B N9 V14 O16 . . 101.9(12)
C10A N9 V14 O16 . . 70.7(4)
C8 N9 V14 O15 . . 98.4(4)
C10B N9 V14 O15 . . -55.7(12)
C10A N9 V14 O15 . . -86.8(5)
C8 N9 V14 O7 . . -2.1(3)
C10B N9 V14 O7 . . -156.2(12)
C10A N9 V14 O7 . . 172.7(4)
C8 N9 V14 N12 . . 163.1(3)
C10B N9 V14 N12 . . 9.0(11)
C10A N9 V14 N12 . . -22.1(4)
C8 N9 V14 O15 . 3_575 82.6(3)
C10B N9 V14 O15 . 3_575 -71.5(11)
C10A N9 V14 O15 . 3_575 -102.7(4)
C8 N9 V14 V14 . 3_575 86.1(3)
C10B N9 V14 V14 . 3_575 -68.0(12)
C10A N9 V14 V14 . 3_575 -99.1(4)
O16 V14 O15 V14 . 3_575 -172.54(11)
O7 V14 O15 V14 . 3_575 81.85(10)
N12 V14 O15 V14 . 3_575 -77.60(10)
N9 V14 O15 V14 . 3_575 -15.9(3)
O15 V14 O15 V14 3_575 3_575 0.0
